data_9014986
loop_
_publ_author_name
'Engelhardt, H.'
'Kamb, B.'

_publ_section_title
;
 Structure of ice IV, a metastable high-pressure phase
 Note: T = 110 K, synthesized at 4-5.5 kb
;
_journal_name_full 'Journal of Chemical Physics'
_journal_page_first 5887
_journal_page_last 5899
_journal_paper_doi 10.1063/1.442040
_journal_volume 75
_journal_year 1981
_chemical_compound_source Synthetic
_chemical_formula_sum 'H2 O'
_chemical_name_mineral 'Ice IV'
_space_group_IT_number 167
_symmetry_space_group_name_Hall '-P 3* 2n'
_symmetry_space_group_name_H-M 'R -3 c :R'
_cell_angle_alpha 70.1
_cell_angle_beta 70.1
_cell_angle_gamma 70.1
_cell_length_a 7.60
_cell_length_b 7.60
_cell_length_c 7.60
_cell_formula_units_Z 16
_cell_volume 375.394
_database_code_amcsd 0018368
_exptl_crystal_density_diffrn 1.275
_cod_original_sg_symbol_H-M 'R -3 c'
_cod_original_formula_sum 'O H2'
_cod_database_code 9014986

loop_
_space_group_symop_operation_xyz
x,y,z
1/2-x,1/2-z,1/2-y
-z,-x,-y
1/2+y,1/2+x,1/2+z
y,z,x
1/2-z,1/2-y,1/2-x
-x,-y,-z
1/2+x,1/2+z,1/2+y
z,x,y
1/2-y,1/2-x,1/2-z
-y,-z,-x
1/2+z,1/2+y,1/2+x

loop_
_atom_site_aniso_label
_atom_site_aniso_U_11
_atom_site_aniso_U_22
_atom_site_aniso_U_33
_atom_site_aniso_U_12
_atom_site_aniso_U_13
_atom_site_aniso_U_23
O1 0.02493 0.01767 0.02275 -0.00508 -0.00944 -0.02227
O2 0.01815 0.01815 0.01815 -0.01017 -0.01017 -0.01017

loop_
_atom_site_label
_atom_site_fract_x
_atom_site_fract_y
_atom_site_fract_z
_atom_site_occupancy
_atom_site_U_iso_or_equiv
O1 0.38040 -0.11090 -0.23960 1.00000 ?
O2 0.08550 0.08550 0.08550 1.00000 ?
H1 0.03000 0.03000 0.03000 0.50000 0.02406
H2 0.14000 0.18000 0.01000 0.50000 0.02406
H3 0.21000 0.33000 -0.10000 0.50000 0.02406
H4 0.30000 -0.01000 -0.28000 0.50000 0.02406
H5 0.22000 0.11000 -0.34000 0.50000 0.02406
H6 0.28000 0.41000 -0.02000 0.50000 0.02406

loop_
_cod_related_entry_id
_cod_related_entry_database
_cod_related_entry_code
1 AMCSD 0018368
